data_4312646
loop_
_publ_author_name
'Marciela Scarpellini'
'Ademir Neves'
'Rosmari H\"orner'
'Adailton J. Bortoluzzi'
'Bruno Szpoganics'
'C\'esar Zucco'
'Ren\'e A. Nome Silva'
'Valderes Drago'
'Ant\^onio S. Mangrich'
'Wilson A. Ortiz'
'Wagner A. C. Passos'
'Maur\'icio C. B. de Oliveira'
'Hern\'an Terenzi'

_publ_contact_author_address
;
    Depto. Qu\'imica - UFSC
    88040 - 900 Florian\'opolis, SC
    Brazil
;
_publ_contact_author_email ademir@qmc.ufsc.br
_publ_contact_author_fax 55(48)3316888
_publ_contact_author_name 'Ademir Neves'
_publ_contact_author_phone 55(48)3316826
_publ_section_title
;
 Phosphate Diester Hydrolysis and DNA Damage Promoted by New
 cis-Aqua/Hydroxy Copper(II) Complexes Containing Tridentate
 Imidazole-rich Ligands
;
_journal_name_full 'Inorganic Chemistry'
_journal_page_first 8353
_journal_page_last 8365
_journal_paper_doi 10.1021/ic026277c
_journal_volume 42
_journal_year 2003
_chemical_formula_moiety 'C10 H13 Cl2 Cu N5'
_chemical_formula_sum 'C10 H13 Cl2 Cu N5'
_chemical_formula_weight 337.69
_chemical_name_systematic
; 
 ? 
;
_space_group_IT_number 2
_symmetry_cell_setting triclinic
_symmetry_space_group_name_Hall '-P 1'
_symmetry_space_group_name_H-M 'P -1'
_atom_sites_solution_hydrogens geom
_atom_sites_solution_primary direct
_atom_sites_solution_secondary difmap
_audit_creation_method SHELXL-97
_cell_angle_alpha 99.17(3)
_cell_angle_beta 95.57(3)
_cell_angle_gamma 93.19(3)
_cell_formula_units_Z 4
_cell_length_a 8.169(2)
_cell_length_b 11.857(2)
_cell_length_c 14.069(3)
_cell_measurement_reflns_used 25
_cell_measurement_temperature 293(2)
_cell_measurement_theta_max 15.33
_cell_measurement_theta_min 9.83
_cell_volume 1335.4(5)
_computing_structure_refinement 'SHELXL-97 (Sheldrick, 1997)'
_computing_structure_solution 'SHELXS-97 (Sheldrick, 1990)'
_diffrn_ambient_temperature 293(2)
_diffrn_measured_fraction_theta_full 0.999
_diffrn_measured_fraction_theta_max 0.999
_diffrn_measurement_method \w--2\q
_diffrn_radiation_monochromator graphite
_diffrn_radiation_source 'fine-focus sealed tube'
_diffrn_radiation_type MoK\a
_diffrn_radiation_wavelength 0.71073
_diffrn_reflns_av_R_equivalents 0.0109
_diffrn_reflns_av_sigmaI/netI 0.0254
_diffrn_reflns_limit_h_max 9
_diffrn_reflns_limit_h_min -9
_diffrn_reflns_limit_k_max 14
_diffrn_reflns_limit_k_min 0
_diffrn_reflns_limit_l_max 16
_diffrn_reflns_limit_l_min -16
_diffrn_reflns_number 5115
_diffrn_reflns_theta_full 25.28
_diffrn_reflns_theta_max 25.28
_diffrn_reflns_theta_min 2.46
_diffrn_standards_decay_% 1.0
_diffrn_standards_interval_count 200
_diffrn_standards_number 3
_exptl_absorpt_coefficient_mu 2.024
_exptl_absorpt_correction_T_max 0.98597
_exptl_absorpt_correction_T_min 0.69064
_exptl_absorpt_correction_type psi-scan
_exptl_crystal_colour blue
_exptl_crystal_density_diffrn 1.680
_exptl_crystal_density_method 'not measured'
_exptl_crystal_description prismatic
_exptl_crystal_F_000 684
_exptl_crystal_size_max 0.50
_exptl_crystal_size_mid 0.50
_exptl_crystal_size_min 0.16
_refine_diff_density_max 0.446
_refine_diff_density_min -0.370
_refine_diff_density_rms 0.086
_refine_ls_extinction_coef 0.0298(9)
_refine_ls_extinction_expression Fc^*^=kFc[1+0.001xFc^2^\l^3^/sin(2\q)]^-1/4^
_refine_ls_extinction_method SHELXL
_refine_ls_goodness_of_fit_ref 1.044
_refine_ls_hydrogen_treatment mixed
_refine_ls_matrix_type full
_refine_ls_number_parameters 328
_refine_ls_number_reflns 4860
_refine_ls_number_restraints 0
_refine_ls_restrained_S_all 1.044
_refine_ls_R_factor_all 0.0426
_refine_ls_R_factor_gt 0.0267
_refine_ls_shift/su_max 0.002
_refine_ls_shift/su_mean 0.000
_refine_ls_structure_factor_coef Fsqd
_refine_ls_weighting_details 'w=1/[\s^2^(Fo^2^)+(0.0406P)^2^+0.4449P] where P=(Fo^2^+2Fc^2^)/3'
_refine_ls_weighting_scheme calc
_refine_ls_wR_factor_gt 0.0704
_refine_ls_wR_factor_ref 0.0760
_reflns_number_gt 3928
_reflns_number_total 4860
_reflns_threshold_expression I>2\s(I)
_cod_data_source_file ic026277csi20021217_022733_2.cif
_cod_data_source_block Complex1-C~10~H~13~Cl~2~CuN~5~
_cod_depositor_comments
;
The following automatic conversions were performed:

'_refine_ls_weighting_scheme' value 'calc
w=1/[\s^2^(Fo^2^)+(0.0406P)^2^+0.4449P] where P=(Fo^2^+2Fc^2^)/3' was
changed to 'calc'. New tag '_refine_ls_weighting_details' was
created. The value of the new tag was set to
'w=1/[\s^2^(Fo^2^)+(0.0406P)^2^+0.4449P] where P=(Fo^2^+2Fc^2^)/3'.

Automatic conversion script
Id: cif_fix_values 3143 2015-03-26 13:38:13Z robertas 
;
_cod_database_code 4312646

loop_
_symmetry_equiv_pos_as_xyz
'x, y, z'
'-x, -y, -z'

loop_
_atom_site_label
_atom_site_type_symbol
_atom_site_fract_x
_atom_site_fract_y
_atom_site_fract_z
_atom_site_U_iso_or_equiv
_atom_site_adp_type
_atom_site_occupancy
_atom_site_calc_flag
_atom_site_refinement_flags
_atom_site_disorder_assembly
_atom_site_disorder_group
Cu1 Cu 0.04650(3) 0.83905(2) 0.233774(19) 0.02911(10) Uani 1 d . . .
Cu1' Cu 0.56147(3) 1.35196(2) 0.228692(19) 0.02947(10) Uani 1 d . . .
Cl1' Cl 0.36138(7) 1.35161(5) 0.35885(4) 0.03657(15) Uani 1 d . . .
Cl1 Cl -0.16115(8) 0.86734(5) 0.36092(5) 0.04270(16) Uani 1 d . . .
Cl2 Cl -0.06770(8) 0.68165(5) 0.12747(5) 0.04453(17) Uani 1 d . . .
Cl2' Cl 0.45793(8) 1.19528(6) 0.11745(5) 0.04705(17) Uani 1 d . . .
N1 N 0.1864(2) 0.75134(15) 0.31164(14) 0.0305(4) Uani 1 d . . .
N3 N 0.3047(3) 0.61258(17) 0.37000(16) 0.0419(5) Uani 1 d . . .
H3 H 0.3273 0.5456 0.3742 0.050 Uiso 1 d R . .
N8 N 0.2055(2) 0.98565(16) 0.28485(14) 0.0334(4) Uani 1 d . . .
N11 N -0.0430(2) 0.94695(16) 0.15080(13) 0.0326(4) Uani 1 d . . .
N14 N -0.0396(2) 1.12227(17) 0.11783(14) 0.0361(5) Uani 1 d . . .
N1' N 0.7282(2) 1.26672(15) 0.29291(14) 0.0314(4) Uani 1 d . . .
N3' N 0.8337(3) 1.12681(18) 0.35653(16) 0.0420(5) Uani 1 d . . .
H3' H 0.8492 1.0550 0.3615 0.050 Uiso 1 d R . .
N8' N 0.6821(2) 1.50485(15) 0.29784(14) 0.0308(4) Uani 1 d . . .
N11' N 0.4575(2) 1.45979(17) 0.15009(14) 0.0345(4) Uani 1 d . . .
N14' N 0.4449(3) 1.63792(18) 0.12504(15) 0.0394(5) Uani 1 d . . .
C2 C 0.2028(3) 0.6396(2) 0.29838(18) 0.0360(5) Uani 1 d . . .
H2 H 0.1506 0.5873 0.2465 0.043 Uiso 1 calc R . .
C4 C 0.3574(3) 0.7106(2) 0.43286(19) 0.0428(6) Uani 1 d . . .
H4 H 0.4297 0.7168 0.4891 0.051 Uiso 1 calc R . .
C5 C 0.2841(3) 0.7971(2) 0.39744(17) 0.0343(5) Uani 1 d . . .
C6 C 0.2927(3) 0.9220(2) 0.43729(17) 0.0409(6) Uani 1 d . . .
H6A H 0.3733 0.9381 0.4939 0.049 Uiso 1 calc R . .
H6B H 0.1863 0.9418 0.4576 0.049 Uiso 1 calc R . .
C7 C 0.3397(3) 0.9963(2) 0.36363(19) 0.0436(6) Uani 1 d . . .
H7A H 0.3593 1.0757 0.3948 0.052 Uiso 1 calc R . .
H7B H 0.4403 0.9719 0.3379 0.052 Uiso 1 calc R . .
C9 C 0.1699(3) 1.07253(19) 0.24701(16) 0.0331(5) Uani 1 d . . .
H9 H 0.2270 1.1439 0.2660 0.040 Uiso 1 calc R . .
C10 C 0.0329(3) 1.05100(19) 0.17172(16) 0.0306(5) Uani 1 d . . .
C12 C -0.1677(3) 0.9510(2) 0.07952(17) 0.0396(6) Uani 1 d . . .
H12 H -0.2412 0.8899 0.0500 0.048 Uiso 1 calc R . .
C13 C -0.1664(3) 1.0591(2) 0.05890(18) 0.0425(6) Uani 1 d . . .
H13 H -0.2383 1.0853 0.0132 0.051 Uiso 1 calc R . .
C15 C 0.0094(4) 1.2441(2) 0.1200(2) 0.0495(7) Uani 1 d . . .
H15A H 0.1087 1.2654 0.1631 0.074 Uiso 1 calc R . .
H15B H -0.0769 1.2899 0.1424 0.074 Uiso 1 calc R . .
H15C H 0.0284 1.2564 0.0561 0.074 Uiso 1 calc R . .
C2' C 0.7127(3) 1.1554(2) 0.29673(18) 0.0373(6) Uani 1 d . . .
H2' H 0.6287 1.1046 0.2623 0.045 Uiso 1 calc R . .
C4' C 0.9335(3) 1.2231(2) 0.39348(19) 0.0419(6) Uani 1 d . . .
H4' H 1.0276 1.2281 0.4372 0.050 Uiso 1 calc R . .
C5' C 0.8686(3) 1.3097(2) 0.35400(17) 0.0334(5) Uani 1 d . . .
C6' C 0.9336(3) 1.4322(2) 0.36558(19) 0.0393(6) Uani 1 d . . .
H6'1 H 0.9828 1.4439 0.3076 0.047 Uiso 1 calc R . .
H6'2 H 1.0199 1.4474 0.4194 0.047 Uiso 1 calc R . .
C7' C 0.8034(3) 1.5177(2) 0.38347(17) 0.0375(6) Uani 1 d . . .
H7'1 H 0.7489 1.5044 0.4393 0.045 Uiso 1 calc R . .
H7'2 H 0.8552 1.5950 0.3967 0.045 Uiso 1 calc R . .
C9' C 0.6431(3) 1.59219(19) 0.26138(17) 0.0330(5) Uani 1 d . . .
H9' H 0.6903 1.6656 0.2855 0.040 Uiso 1 calc R . .
C10' C 0.5186(3) 1.5673(2) 0.17874(17) 0.0327(5) Uani 1 d . . .
C12' C 0.3402(3) 1.4614(2) 0.07404(18) 0.0427(6) Uani 1 d . . .
H12' H 0.2772 1.3980 0.0388 0.051 Uiso 1 calc R . .
C13' C 0.3313(3) 1.5710(3) 0.05857(19) 0.0467(7) Uani 1 d . . .
H13' H 0.2610 1.5961 0.0115 0.056 Uiso 1 calc R . .
C15' C 0.4790(4) 1.7624(2) 0.1361(2) 0.0542(8) Uani 1 d . . .
H15D H 0.5773 1.7852 0.1797 0.081 Uiso 1 calc R . .
H15E H 0.3879 1.8002 0.1617 0.081 Uiso 1 calc R . .
H15F H 0.4942 1.7832 0.0742 0.081 Uiso 1 calc R . .

loop_
_atom_site_aniso_label
_atom_site_aniso_U_11
_atom_site_aniso_U_22
_atom_site_aniso_U_33
_atom_site_aniso_U_23
_atom_site_aniso_U_13
_atom_site_aniso_U_12
Cu1 0.03230(17) 0.02458(16) 0.02911(17) 0.00577(11) -0.00278(12) -0.00298(11)
Cu1' 0.02937(16) 0.02562(16) 0.03195(17) 0.00463(12) -0.00196(12) -0.00145(11)
Cl1' 0.0374(3) 0.0300(3) 0.0440(3) 0.0083(2) 0.0085(3) 0.0033(2)
Cl1 0.0529(4) 0.0278(3) 0.0481(4) 0.0032(3) 0.0155(3) -0.0004(3)
Cl2 0.0526(4) 0.0352(3) 0.0393(4) -0.0028(3) -0.0075(3) -0.0058(3)
Cl2' 0.0503(4) 0.0399(3) 0.0436(4) -0.0071(3) -0.0071(3) -0.0003(3)
N1 0.0331(10) 0.0250(9) 0.0339(11) 0.0070(8) 0.0033(8) 0.0006(8)
N3 0.0470(12) 0.0322(11) 0.0522(13) 0.0187(10) 0.0105(10) 0.0113(9)
N8 0.0388(11) 0.0278(10) 0.0323(11) 0.0090(8) -0.0043(9) -0.0073(8)
N11 0.0351(10) 0.0334(11) 0.0287(10) 0.0074(8) -0.0005(8) -0.0010(8)
N14 0.0415(11) 0.0369(11) 0.0353(11) 0.0154(9) 0.0100(9) 0.0115(9)
N1' 0.0307(10) 0.0275(10) 0.0369(11) 0.0079(8) 0.0044(8) 0.0011(8)
N3' 0.0489(13) 0.0331(11) 0.0493(13) 0.0155(10) 0.0111(10) 0.0136(10)
N8' 0.0317(10) 0.0274(10) 0.0328(11) 0.0067(8) -0.0009(8) -0.0009(8)
N11' 0.0337(10) 0.0365(11) 0.0326(11) 0.0078(9) -0.0015(9) -0.0012(8)
N14' 0.0419(12) 0.0418(12) 0.0408(12) 0.0199(10) 0.0100(10) 0.0105(9)
C2 0.0398(13) 0.0293(12) 0.0408(14) 0.0097(10) 0.0076(11) 0.0020(10)
C4 0.0406(14) 0.0467(15) 0.0440(15) 0.0190(12) -0.0006(12) 0.0045(11)
C5 0.0341(12) 0.0355(13) 0.0337(13) 0.0114(10) -0.0004(10) -0.0017(10)
C6 0.0487(15) 0.0385(13) 0.0321(13) 0.0069(11) -0.0111(11) -0.0040(11)
C7 0.0463(15) 0.0333(13) 0.0471(15) 0.0121(11) -0.0159(12) -0.0110(11)
C9 0.0379(13) 0.0272(12) 0.0342(13) 0.0074(10) 0.0031(10) -0.0044(10)
C10 0.0372(12) 0.0306(12) 0.0261(12) 0.0099(9) 0.0059(10) 0.0023(10)
C12 0.0334(13) 0.0510(15) 0.0332(13) 0.0078(11) -0.0021(10) 0.0004(11)
C13 0.0387(13) 0.0577(17) 0.0346(14) 0.0171(12) 0.0018(11) 0.0120(12)
C15 0.0630(18) 0.0388(14) 0.0545(17) 0.0238(13) 0.0150(14) 0.0115(13)
C2' 0.0391(13) 0.0297(12) 0.0451(15) 0.0090(11) 0.0108(11) 0.0020(10)
C4' 0.0413(14) 0.0450(15) 0.0413(14) 0.0109(12) 0.0022(11) 0.0122(12)
C5' 0.0295(12) 0.0361(13) 0.0349(13) 0.0061(10) 0.0040(10) 0.0031(10)
C6' 0.0321(12) 0.0388(13) 0.0442(15) 0.0054(11) -0.0052(11) -0.0027(10)
C7' 0.0432(14) 0.0304(12) 0.0353(13) 0.0034(10) -0.0072(11) -0.0026(10)
C9' 0.0351(12) 0.0271(11) 0.0371(13) 0.0069(10) 0.0053(10) -0.0034(9)
C10' 0.0343(12) 0.0334(12) 0.0334(13) 0.0126(10) 0.0060(10) 0.0044(10)
C12' 0.0357(13) 0.0573(17) 0.0341(14) 0.0096(12) -0.0044(11) 0.0007(12)
C13' 0.0400(14) 0.0660(19) 0.0386(15) 0.0222(14) 0.0000(12) 0.0111(13)
C15' 0.0624(18) 0.0442(16) 0.0660(19) 0.0308(14) 0.0147(15) 0.0145(13)

loop_
_atom_type_symbol
_atom_type_description
_atom_type_scat_dispersion_real
_atom_type_scat_dispersion_imag
_atom_type_scat_source
C C 0.0033 0.0016 'International Tables Vol C Tables 4.2.6.8 and 6.1.1.4'
H H 0.0000 0.0000 'International Tables Vol C Tables 4.2.6.8 and 6.1.1.4'
N N 0.0061 0.0033 'International Tables Vol C Tables 4.2.6.8 and 6.1.1.4'
Cl Cl 0.1484 0.1585 'International Tables Vol C Tables 4.2.6.8 and 6.1.1.4'
Cu Cu 0.3201 1.2651 'International Tables Vol C Tables 4.2.6.8 and 6.1.1.4'

loop_
_geom_angle_atom_site_label_1
_geom_angle_atom_site_label_2
_geom_angle_atom_site_label_3
_geom_angle
_geom_angle_site_symmetry_1
_geom_angle_site_symmetry_3
_geom_angle_publ_flag
N1 Cu1 N11 166.00(8) . . ?
N1 Cu1 N8 89.63(8) . . ?
N11 Cu1 N8 79.09(8) . . ?
N1 Cu1 Cl2 94.55(6) . . ?
N11 Cu1 Cl2 92.81(6) . . ?
N8 Cu1 Cl2 157.25(6) . . ?
N1 Cu1 Cl1 92.58(6) . . ?
N11 Cu1 Cl1 97.31(6) . . ?
N8 Cu1 Cl1 98.90(6) . . ?
Cl2 Cu1 Cl1 103.22(4) . . ?
N1' Cu1' N11' 161.70(8) . . ?
N1' Cu1' N8' 90.18(8) . . ?
N11' Cu1' N8' 79.79(8) . . ?
N1' Cu1' Cl2' 93.78(6) . . ?
N11' Cu1' Cl2' 92.29(6) . . ?
N8' Cu1' Cl2' 164.88(6) . . ?
N1' Cu1' Cl1' 95.23(6) . . ?
N11' Cu1' Cl1' 100.40(6) . . ?
N8' Cu1' Cl1' 92.38(6) . . ?
Cl2' Cu1' Cl1' 101.77(4) . . ?
C2 N1 C5 106.11(19) . . ?
C2 N1 Cu1 128.78(17) . . ?
C5 N1 Cu1 125.02(15) . . ?
C2 N3 C4 108.4(2) . . ?
C9 N8 C7 119.8(2) . . ?
C9 N8 Cu1 114.47(16) . . ?
C7 N8 Cu1 125.55(15) . . ?
C10 N11 C12 106.5(2) . . ?
C10 N11 Cu1 113.44(15) . . ?
C12 N11 Cu1 139.93(17) . . ?
C10 N14 C13 106.7(2) . . ?
C10 N14 C15 126.9(2) . . ?
C13 N14 C15 126.3(2) . . ?
C2' N1' C5' 105.9(2) . . ?
C2' N1' Cu1' 125.00(17) . . ?
C5' N1' Cu1' 128.45(15) . . ?
C2' N3' C4' 108.2(2) . . ?
C9' N8' C7' 120.0(2) . . ?
C9' N8' Cu1' 115.01(16) . . ?
C7' N8' Cu1' 125.02(14) . . ?
C10' N11' C12' 106.4(2) . . ?
C10' N11' Cu1' 112.55(15) . . ?
C12' N11' Cu1' 141.10(18) . . ?
C10' N14' C13' 106.5(2) . . ?
C10' N14' C15' 126.5(2) . . ?
C13' N14' C15' 126.9(2) . . ?
N1 C2 N3 110.4(2) . . ?
C5 C4 N3 106.6(2) . . ?
C4 C5 N1 108.4(2) . . ?
C4 C5 C6 130.2(2) . . ?
N1 C5 C6 121.4(2) . . ?
C5 C6 C7 112.4(2) . . ?
N8 C7 C6 109.3(2) . . ?
N8 C9 C10 114.2(2) . . ?
N11 C10 N14 110.9(2) . . ?
N11 C10 C9 118.65(19) . . ?
N14 C10 C9 130.4(2) . . ?
C13 C12 N11 108.7(2) . . ?
C12 C13 N14 107.2(2) . . ?
N1' C2' N3' 110.6(2) . . ?
C5' C4' N3' 106.5(2) . . ?
C4' C5' N1' 108.7(2) . . ?
C4' C5' C6' 128.9(2) . . ?
N1' C5' C6' 122.3(2) . . ?
C5' C6' C7' 114.0(2) . . ?
N8' C7' C6' 109.48(19) . . ?
N8' C9' C10' 114.0(2) . . ?
N11' C10' N14' 111.1(2) . . ?
N11' C10' C9' 118.6(2) . . ?
N14' C10' C9' 130.3(2) . . ?
C13' C12' N11' 108.6(2) . . ?
C12' C13' N14' 107.4(2) . . ?

loop_
_geom_bond_atom_site_label_1
_geom_bond_atom_site_label_2
_geom_bond_distance
_geom_bond_site_symmetry_2
_geom_bond_publ_flag
Cu1 N1 1.9596(19) . ?
Cu1 N11 1.9872(19) . ?
Cu1 N8 2.096(2) . ?
Cu1 Cl2 2.2882(11) . ?
Cu1 Cl1 2.5789(10) . ?
Cu1' N1' 1.975(2) . ?
Cu1' N11' 1.992(2) . ?
Cu1' N8' 2.063(2) . ?
Cu1' Cl2' 2.2930(11) . ?
Cu1' Cl1' 2.5705(10) . ?
N1 C2 1.325(3) . ?
N1 C5 1.394(3) . ?
N3 C2 1.334(3) . ?
N3 C4 1.365(3) . ?
N8 C9 1.268(3) . ?
N8 C7 1.466(3) . ?
N11 C10 1.325(3) . ?
N11 C12 1.367(3) . ?
N14 C10 1.346(3) . ?
N14 C13 1.368(3) . ?
N14 C15 1.472(3) . ?
N1' C2' 1.328(3) . ?
N1' C5' 1.385(3) . ?
N3' C2' 1.330(3) . ?
N3' C4' 1.365(3) . ?
N8' C9' 1.269(3) . ?
N8' C7' 1.466(3) . ?
N11' C10' 1.328(3) . ?
N11' C12' 1.369(3) . ?
N14' C10' 1.343(3) . ?
N14' C13' 1.370(4) . ?
N14' C15' 1.467(3) . ?
C4 C5 1.354(3) . ?
C5 C6 1.493(3) . ?
C6 C7 1.526(3) . ?
C9 C10 1.446(3) . ?
C12 C13 1.358(4) . ?
C4' C5' 1.353(3) . ?
C5' C6' 1.496(3) . ?
C6' C7' 1.521(3) . ?
C9' C10' 1.450(3) . ?
C12' C13' 1.356(4) . ?

loop_
_geom_hbond_atom_site_label_D
_geom_hbond_atom_site_label_H
_geom_hbond_atom_site_label_A
_geom_hbond_distance_DH
_geom_hbond_distance_HA
_geom_hbond_distance_DA
_geom_hbond_angle_DHA
_geom_hbond_site_symmetry_A
_geom_hbond_publ_flag
N3 H3 Cl1' 0.84 2.31 3.136(2) 169.5 1_545 ?
N3' H3' Cl1 0.88 2.22 3.090(2) 169.1 1_655 ?
